data_7041558
loop_
_publ_author_name
'Krishnan, V. Mahesh'
'Arman, Hadi D.'
'Tonzetich, Zachary J.'

_publ_section_title
;
 Synthesis and characterisation of ruthenium-nitrosyl complexes in
 oxygen-rich ligand environments.
;
_journal_issue 4
_journal_name_full 'Dalton transactions (Cambridge, England : 2003)'
_journal_page_first 1186
_journal_page_last 1193
_journal_paper_doi 10.1039/c6dt04717c
_journal_volume 46
_journal_year 2017
_chemical_formula_moiety 'C17 H23 Br4 Co N O12 P3 Ru'
_chemical_formula_sum 'C17 H23 Br4 Co N O12 P3 Ru'
_chemical_formula_weight 1005.91
_space_group_crystal_system orthorhombic
_space_group_IT_number 29
_space_group_name_Hall 'P 2c -2ac'
_space_group_name_H-M_alt 'P c a 21'
_symmetry_space_group_name_Hall 'P 2c -2ac'
_symmetry_space_group_name_H-M 'P c a 21'
_atom_sites_solution_hydrogens geom
_atom_sites_solution_primary direct
_audit_creation_date 2016-08-29
_audit_creation_method
;
Olex2 1.2
(compiled 2015.01.26 svn.r3150 for OlexSys, GUI svn.r4998)
;
_audit_update_record
;
2016-12-13 deposited with the CCDC.
2016-12-22 downloaded from the CCDC.
;
_cell_angle_alpha 90
_cell_angle_beta 90
_cell_angle_gamma 90
_cell_formula_units_Z 8
_cell_length_a 24.071(3)
_cell_length_b 14.2382(17)
_cell_length_c 17.677(2)
_cell_measurement_reflns_used 29419
_cell_measurement_temperature 98
_cell_measurement_theta_max 27.7
_cell_measurement_theta_min 3.0
_cell_volume 6058.4(13)
_computing_cell_refinement
;
CrystalClear-SM Auto 2.0 r15 (Rigaku, 2011)
;
_computing_data_collection
;
CrystalClear-SM Auto 2.0 r15 (Rigaku, 2011)
;
_computing_data_reduction
;
CrystalClear-SM Auto 2.0 r15 (Rigaku, 2011)
;
_computing_molecular_graphics 'Olex2 (Dolomanov et al., 2009)'
_computing_publication_material 'Olex2 (Dolomanov et al., 2009)'
_computing_structure_refinement 'ShelXL (Sheldrick, 2008)'
_computing_structure_solution 'ShelXT (Sheldrick, 2015)'
_diffrn_ambient_temperature 98
_diffrn_detector CCD
_diffrn_detector_area_resol_mean 28.5714
_diffrn_measured_fraction_theta_full 0.998
_diffrn_measured_fraction_theta_max 0.978
_diffrn_measurement_details
;
scan:
    Number of images: 246
               Slice: -68.0000 - 55.0000
         Image width: 0.5000
            Exp time: 35.0000
       Rotation axis: Omega
               Omega: 0.0000
               Kappa: 70.0000
                 Phi: 90.0000
                 XTD: 35.0000
              2theta: -35.0000
scan:
    Number of images: 222
               Slice: -67.0000 - 44.0000
         Image width: 0.5000
            Exp time: 35.0000
       Rotation axis: Omega
               Omega: 0.0000
               Kappa: 70.0000
                 Phi: 270.0000
                 XTD: 35.0000
              2theta: -35.0000
scan:
    Number of images: 122
               Slice: -81.0000 - -20.0000
         Image width: 0.5000
            Exp time: 35.0000
       Rotation axis: Omega
               Omega: 0.0000
               Kappa: 0.0000
                 Phi: 90.0000
                 XTD: 35.0000
              2theta: -35.0000
scan:
    Number of images: 60
               Slice: -115.0000 - -85.0000
         Image width: 0.5000
            Exp time: 35.0000
       Rotation axis: Omega
               Omega: 0.0000
               Kappa: 0.0000
                 Phi: 0.0000
                 XTD: 35.0000
              2theta: -35.0000
scan:
    Number of images: 56
               Slice: -61.0000 - -33.0000
         Image width: 0.5000
            Exp time: 35.0000
       Rotation axis: Omega
               Omega: 0.0000
               Kappa: 70.0000
                 Phi: 180.0000
                 XTD: 35.0000
              2theta: -35.0000
;
_diffrn_measurement_device
;
AFC12 (Right): Kappa 3 circle
;
_diffrn_measurement_device_type
;
Rigaku Saturn724 (2x2 bin mode)
;
_diffrn_measurement_method 'profile data from \w-scans'
_diffrn_measurement_specimen_support Fiber
_diffrn_orient_matrix_type d*Trek
_diffrn_orient_matrix_UB_11 -0.030540
_diffrn_orient_matrix_UB_12 -0.022213
_diffrn_orient_matrix_UB_13 -0.059872
_diffrn_orient_matrix_UB_21 0.045726
_diffrn_orient_matrix_UB_22 -0.031441
_diffrn_orient_matrix_UB_23 -0.012618
_diffrn_orient_matrix_UB_31 -0.016451
_diffrn_orient_matrix_UB_32 -0.032665
_diffrn_orient_matrix_UB_33 0.020439
_diffrn_radiation_monochromator 'Graphite Monochromator'
_diffrn_radiation_type MoK\a
_diffrn_radiation_wavelength 0.71075
_diffrn_reflns_av_R_equivalents 0.0485
_diffrn_reflns_av_unetI/netI 0.0556
_diffrn_reflns_Laue_measured_fraction_full 0.998
_diffrn_reflns_Laue_measured_fraction_max 0.978
_diffrn_reflns_limit_h_max 30
_diffrn_reflns_limit_h_min -30
_diffrn_reflns_limit_k_max 18
_diffrn_reflns_limit_k_min -18
_diffrn_reflns_limit_l_max 21
_diffrn_reflns_limit_l_min -22
_diffrn_reflns_number 45644
_diffrn_reflns_point_group_measured_fraction_full 0.998
_diffrn_reflns_point_group_measured_fraction_max 0.978
_diffrn_reflns_theta_full 25.242
_diffrn_reflns_theta_max 27.433
_diffrn_reflns_theta_min 2.984
_diffrn_source 'Sealed Tube'
_diffrn_source_current 40.0
_diffrn_source_power 2.0
_diffrn_source_voltage 50.0
_exptl_absorpt_coefficient_mu 6.536
_exptl_absorpt_correction_T_max 1.000
_exptl_absorpt_correction_T_min 0.594
_exptl_absorpt_correction_type multi-scan
_exptl_absorpt_process_details 'ABSCOR (Higashi, 1995)'
_exptl_crystal_colour 'clear dark red'
_exptl_crystal_colour_lustre clear
_exptl_crystal_colour_modifier dark
_exptl_crystal_colour_primary red
_exptl_crystal_density_diffrn 2.206
_exptl_crystal_description plank
_exptl_crystal_F_000 3872
_exptl_crystal_size_max 0.3
_exptl_crystal_size_mid 0.23
_exptl_crystal_size_min 0.13
_refine_diff_density_max 0.552
_refine_diff_density_min -0.583
_refine_diff_density_rms 0.108
_refine_ls_abs_structure_details
;
 Refined as an inversion twin.
;
_refine_ls_abs_structure_Flack 0.199(6)
_refine_ls_extinction_method none
_refine_ls_goodness_of_fit_ref 1.060
_refine_ls_hydrogen_treatment constr
_refine_ls_matrix_type full
_refine_ls_number_parameters 692
_refine_ls_number_reflns 12832
_refine_ls_number_restraints 1
_refine_ls_restrained_S_all 1.060
_refine_ls_R_factor_all 0.0397
_refine_ls_R_factor_gt 0.0308
_refine_ls_shift/su_max 0.001
_refine_ls_shift/su_mean 0.000
_refine_ls_structure_factor_coef Fsqd
_refine_ls_weighting_details 'w=1/[\s^2^(Fo^2^)+(0.0200P)^2^+0.6000P] where P=(Fo^2^+2Fc^2^)/3'
_refine_ls_weighting_scheme calc
_refine_ls_wR_factor_gt 0.0557
_refine_ls_wR_factor_ref 0.0577
_reflns_Friedel_coverage 0.936
_reflns_Friedel_fraction_full 0.999
_reflns_Friedel_fraction_max 0.979
_reflns_number_gt 11355
_reflns_number_total 12832
_reflns_threshold_expression 'I > 2\s(I)'
_cod_data_source_file c6dt04717c2.cif
_cod_data_source_block LRuNOBr4cat
_cod_depositor_comments 'Adding full bibliography for 7041555--7041559.cif.'
_cod_original_cell_volume 6058.5(13)
_cod_database_code 7041558
_shelx_space_group_comment
;
The symmetry employed for this shelxl refinement is uniquely defined
by the following loop, which should always be used as a source of
symmetry information in preference to the above space-group names.
They are only intended as comments.
;
_shelx_estimated_absorpt_t_max 0.484
_shelx_estimated_absorpt_t_min 0.245
_olex2_refinement_description
;
1. Twinned data refinement
 Scales: 0.801(6) 0.199(6)
2. Fixed Uiso
 At 1.2 times of:
  All C(H) groups
 At 1.5 times of:
  All C(H,H,H) groups
3. Uiso/Uaniso restraints and constraints
Uanis(C13) = Uanis(C14) = Uanis(C15) = Uanis(C16) = Uanis(C17)
4.a Aromatic/amide H refined with riding coordinates:
 C13(H13), C14(H14), C31(H31), C17(H17), C15(H15), C32(H32), C16(H16),
 C34(H34), C30(H30), C33(H33)
4.b Idealised Me refined as rotating group:
 C25(H25A,H25B,H25C), C9(H9A,H9B,H9C), C12(H12A,H12B,H12C), C11(H11A,H11B,
 H11C), C29(H29A,H29B,H29C), C26(H26A,H26B,H26C), C24(H24A,H24B,H24C), C7(H7A,
 H7B,H7C), C27(H27A,H27B,H27C), C28(H28A,H28B,H28C), C8(H8A,H8B,H8C), C10(H10A,
 H10B,H10C)
;
_shelx_shelxl_version_number 2014/7
_olex2_exptl_crystal_mounting_method 'nylon loop'
_olex2_submission_special_instructions 'No special instructions were received'

loop_
_space_group_symop_operation_xyz
'x, y, z'
'-x, -y, z+1/2'
'x+1/2, -y, z'
'-x+1/2, y, z+1/2'

loop_
_atom_site_label
_atom_site_type_symbol
_atom_site_fract_x
_atom_site_fract_y
_atom_site_fract_z
_atom_site_U_iso_or_equiv
_atom_site_adp_type
_atom_site_occupancy
_atom_site_site_symmetry_order
_atom_site_calc_flag
_atom_site_refinement_flags_posn
Ru2 Ru 0.66276(2) 0.12513(3) 0.57632(3) 0.01246(11) Uani 1 1 d .
Ru1 Ru 0.81491(2) 0.63871(3) 0.41479(3) 0.01321(11) Uani 1 1 d .
Br4 Br 0.98398(3) 0.44600(5) 0.34707(4) 0.02252(15) Uani 1 1 d .
Br5 Br 0.59446(3) -0.00567(5) 0.32690(4) 0.02502(16) Uani 1 1 d .
Br8 Br 0.49437(3) -0.04603(5) 0.67440(4) 0.02405(15) Uani 1 1 d .
Br1 Br 0.87047(3) 0.54250(5) 0.67995(4) 0.02494(16) Uani 1 1 d .
Br3 Br 1.03731(3) 0.34616(5) 0.50517(4) 0.02811(17) Uani 1 1 d .
Br2 Br 0.97819(3) 0.39512(5) 0.67369(4) 0.03305(18) Uani 1 1 d .
Br6 Br 0.48354(3) -0.14374(5) 0.35554(4) 0.03209(18) Uani 1 1 d .
Br7 Br 0.42718(3) -0.15298(5) 0.52987(5) 0.03404(19) Uani 1 1 d .
Co1 Co 0.79662(4) 0.90722(5) 0.36621(4) 0.01381(18) Uani 1 1 d .
Co2 Co 0.67448(4) 0.39645(6) 0.62138(5) 0.01493(19) Uani 1 1 d .
P3 P 0.73354(7) 0.81894(10) 0.41753(9) 0.0135(3) Uani 1 1 d .
P4 P 0.71052(7) 0.32690(10) 0.52270(9) 0.0147(3) Uani 1 1 d .
P2 P 0.81421(8) 0.79791(11) 0.28335(9) 0.0146(4) Uani 1 1 d .
P6 P 0.59764(8) 0.32298(11) 0.59805(9) 0.0155(4) Uani 1 1 d .
P5 P 0.70484(8) 0.28478(11) 0.69374(8) 0.0150(4) Uani 1 1 d .
P1 P 0.86034(7) 0.85037(11) 0.44064(9) 0.0150(4) Uani 1 1 d .
O1 O 0.83310(19) 0.5961(3) 0.5208(2) 0.0170(10) Uani 1 1 d .
O14 O 0.6355(2) 0.0769(3) 0.4760(2) 0.0167(10) Uani 1 1 d .
O9 O 0.75150(19) 0.7260(3) 0.4551(2) 0.0157(10) Uani 1 1 d .
O2 O 0.8825(2) 0.5639(3) 0.3855(2) 0.0170(10) Uani 1 1 d .
O13 O 0.60127(19) 0.0459(3) 0.6192(2) 0.0153(10) Uani 1 1 d .
O11 O 0.68915(19) 0.7960(3) 0.3519(2) 0.0207(10) Uani 1 1 d .
O6 O 0.80553(19) 0.6949(3) 0.3059(2) 0.0149(10) Uani 1 1 d .
O21 O 0.60172(19) 0.2230(3) 0.5643(2) 0.0158(10) Uani 1 1 d .
O18 O 0.68139(19) 0.1857(3) 0.6815(2) 0.0165(10) Uani 1 1 d .
O15 O 0.71746(19) 0.2197(3) 0.5256(2) 0.0161(10) Uani 1 1 d .
O3 O 0.86957(19) 0.7437(3) 0.4371(2) 0.0155(10) Uani 1 1 d .
O10 O 0.6988(2) 0.8730(3) 0.4821(2) 0.0177(10) Uani 1 1 d .
O17 O 0.7698(2) 0.3649(3) 0.4940(2) 0.0187(10) Uani 1 1 d .
O23 O 0.5614(2) 0.3197(3) 0.6749(3) 0.0224(10) Uani 1 1 d .
O24 O 0.7549(2) -0.0040(3) 0.6008(3) 0.0256(11) Uani 1 1 d .
O20 O 0.6987(2) 0.3035(3) 0.7839(2) 0.0184(10) Uani 1 1 d .
O4 O 0.8474(2) 0.8828(3) 0.5258(3) 0.0226(11) Uani 1 1 d .
O16 O 0.6719(2) 0.3554(3) 0.4517(2) 0.0200(10) Uani 1 1 d .
N2 N 0.7161(2) 0.0440(3) 0.5877(3) 0.0158(12) Uani 1 1 d .
O19 O 0.77140(19) 0.2849(3) 0.6870(2) 0.0202(10) Uani 1 1 d .
O12 O 0.7302(2) 0.5059(3) 0.3683(3) 0.0308(13) Uani 1 1 d .
O22 O 0.5569(2) 0.3778(3) 0.5416(2) 0.0232(11) Uani 1 1 d .
O5 O 0.9210(2) 0.8953(3) 0.4308(3) 0.0235(11) Uani 1 1 d .
C2 C 0.9053(3) 0.5237(4) 0.4478(3) 0.0153(14) Uani 1 1 d .
O7 O 0.8773(2) 0.8146(3) 0.2569(2) 0.0200(11) Uani 1 1 d .
N1 N 0.7668(3) 0.5542(3) 0.3913(3) 0.0204(13) Uani 1 1 d .
O8 O 0.7836(2) 0.8112(3) 0.2035(2) 0.0218(11) Uani 1 1 d .
C1 C 0.8797(3) 0.5435(4) 0.5201(4) 0.0171(14) Uani 1 1 d .
C18 C 0.5716(3) 0.0076(4) 0.5621(3) 0.0159(14) Uani 1 1 d .
C3 C 0.9518(3) 0.4653(4) 0.4452(3) 0.0166(14) Uani 1 1 d .
C6 C 0.9034(3) 0.5071(4) 0.5854(4) 0.0168(14) Uani 1 1 d .
C13 C 0.7453(3) 1.0253(4) 0.3745(4) 0.0212(7) Uani 1 1 d .
H13 H 0.7111 1.0283 0.3988 0.025 Uiso 1 1 calc R
C20 C 0.5651(3) -0.0265(4) 0.4271(3) 0.0184(14) Uani 1 1 d .
C5 C 0.9502(3) 0.4471(4) 0.5815(4) 0.0202(15) Uani 1 1 d .
C19 C 0.5921(3) 0.0204(4) 0.4865(3) 0.0160(14) Uani 1 1 d .
C4 C 0.9742(3) 0.4265(4) 0.5121(4) 0.0200(15) Uani 1 1 d .
C23 C 0.5227(3) -0.0434(4) 0.5734(4) 0.0169(14) Uani 1 1 d .
C14 C 0.7976(3) 1.0444(4) 0.4079(4) 0.0212(7) Uani 1 1 d .
H14 H 0.8036 1.0608 0.4582 0.025 Uiso 1 1 calc R
C25 C 0.8209(3) 0.3282(4) 0.5263(4) 0.0218(15) Uani 1 1 d .
H25A H 0.8520 0.3504 0.4975 0.033 Uiso 1 1 calc GR
H25B H 0.8201 0.2608 0.5251 0.033 Uiso 1 1 calc GR
H25C H 0.8243 0.3491 0.5777 0.033 Uiso 1 1 calc GR
C21 C 0.5175(3) -0.0796(5) 0.4389(4) 0.0212(15) Uani 1 1 d .
C31 C 0.6587(3) 0.4989(4) 0.7038(4) 0.0232(17) Uani 1 1 d .
H31 H 0.6436 0.4877 0.7514 0.028 Uiso 1 1 calc R
C22 C 0.4953(3) -0.0869(4) 0.5126(4) 0.0201(14) Uani 1 1 d .
C9 C 0.9061(3) 0.7410(4) 0.2154(4) 0.0279(17) Uani 1 1 d .
H9A H 0.8853 0.7254 0.1707 0.042 Uiso 1 1 calc GR
H9B H 0.9095 0.6863 0.2468 0.042 Uiso 1 1 calc GR
H9C H 0.9424 0.7627 0.2012 0.042 Uiso 1 1 calc GR
C17 C 0.7541(3) 1.0005(4) 0.2971(4) 0.0212(7) Uani 1 1 d .
H17 H 0.7270 0.9829 0.2624 0.025 Uiso 1 1 calc R
C15 C 0.8393(3) 1.0345(4) 0.3521(4) 0.0212(7) Uani 1 1 d .
H15 H 0.8772 1.0437 0.3589 0.025 Uiso 1 1 calc R
C12 C 0.6621(3) 0.8235(4) 0.5342(3) 0.0195(15) Uani 1 1 d .
H12A H 0.6251 0.8223 0.5139 0.029 Uiso 1 1 calc GR
H12B H 0.6619 0.8553 0.5821 0.029 Uiso 1 1 calc GR
H12C H 0.6751 0.7604 0.5410 0.029 Uiso 1 1 calc GR
C11 C 0.6436(3) 0.7296(5) 0.3598(4) 0.0297(17) Uani 1 1 d .
H11A H 0.6365 0.7001 0.3120 0.045 Uiso 1 1 calc GR
H11B H 0.6109 0.7622 0.3763 0.045 Uiso 1 1 calc GR
H11C H 0.6534 0.6826 0.3965 0.045 Uiso 1 1 calc GR
C32 C 0.7166(3) 0.4988(4) 0.6858(4) 0.0189(15) Uani 1 1 d .
H32 H 0.7457 0.4873 0.7191 0.023 Uiso 1 1 calc R
C16 C 0.8125(3) 1.0077(4) 0.2829(4) 0.0212(7) Uani 1 1 d .
H16 H 0.8300 0.9969 0.2369 0.025 Uiso 1 1 calc R
C34 C 0.6671(3) 0.5312(4) 0.5764(4) 0.0252(16) Uani 1 1 d .
H34 H 0.6586 0.5441 0.5262 0.030 Uiso 1 1 calc R
C29 C 0.5076(3) 0.2735(5) 0.6735(5) 0.0342(18) Uani 1 1 d .
H29A H 0.4862 0.2971 0.6318 0.051 Uiso 1 1 calc GR
H29B H 0.4883 0.2858 0.7199 0.051 Uiso 1 1 calc GR
H29C H 0.5127 0.2070 0.6677 0.051 Uiso 1 1 calc GR
C26 C 0.8046(3) 0.2048(4) 0.7098(4) 0.0243(16) Uani 1 1 d .
H26A H 0.8007 0.1555 0.6731 0.036 Uiso 1 1 calc GR
H26B H 0.7923 0.1828 0.7583 0.036 Uiso 1 1 calc GR
H26C H 0.8430 0.2230 0.7130 0.036 Uiso 1 1 calc GR
C24 C 0.6763(3) 0.3037(5) 0.3810(3) 0.0242(16) Uani 1 1 d .
H24A H 0.6546 0.3344 0.3428 0.036 Uiso 1 1 calc GR
H24B H 0.6628 0.2409 0.3882 0.036 Uiso 1 1 calc GR
H24C H 0.7145 0.3015 0.3654 0.036 Uiso 1 1 calc GR
C30 C 0.6282(3) 0.5192(4) 0.6371(4) 0.0244(17) Uani 1 1 d .
H30 H 0.5898 0.5238 0.6334 0.029 Uiso 1 1 calc R
C33 C 0.7212(3) 0.5196(4) 0.6078(4) 0.0243(17) Uani 1 1 d .
H33 H 0.7543 0.5249 0.5811 0.029 Uiso 1 1 calc R
C7 C 0.8858(3) 0.8573(5) 0.5865(4) 0.0355(19) Uani 1 1 d .
H7A H 0.9222 0.8805 0.5748 0.053 Uiso 1 1 calc GR
H7B H 0.8870 0.7901 0.5913 0.053 Uiso 1 1 calc GR
H7C H 0.8733 0.8843 0.6332 0.053 Uiso 1 1 calc GR
C27 C 0.6457(3) 0.2865(5) 0.8230(4) 0.0290(18) Uani 1 1 d .
H27A H 0.6208 0.2539 0.7897 0.044 Uiso 1 1 calc GR
H27B H 0.6295 0.3454 0.8375 0.044 Uiso 1 1 calc GR
H27C H 0.6522 0.2490 0.8673 0.044 Uiso 1 1 calc GR
C28 C 0.5418(4) 0.3498(5) 0.4665(4) 0.040(2) Uani 1 1 d .
H28A H 0.5518 0.3984 0.4314 0.060 Uiso 1 1 calc GR
H28B H 0.5024 0.3392 0.4642 0.060 Uiso 1 1 calc GR
H28C H 0.5610 0.2929 0.4535 0.060 Uiso 1 1 calc GR
C8 C 0.9645(3) 0.8554(5) 0.3833(4) 0.0335(19) Uani 1 1 d .
H8A H 0.9679 0.8917 0.3378 0.050 Uiso 1 1 calc GR
H8B H 0.9552 0.7917 0.3707 0.050 Uiso 1 1 calc GR
H8C H 0.9992 0.8565 0.4102 0.050 Uiso 1 1 calc GR
C10 C 0.7340(3) 0.7588(5) 0.1802(5) 0.0375(19) Uani 1 1 d .
H10A H 0.7276 0.7685 0.1272 0.056 Uiso 1 1 calc GR
H10B H 0.7025 0.7806 0.2085 0.056 Uiso 1 1 calc GR
H10C H 0.7396 0.6931 0.1897 0.056 Uiso 1 1 calc GR

loop_
_atom_site_aniso_label
_atom_site_aniso_U_11
_atom_site_aniso_U_22
_atom_site_aniso_U_33
_atom_site_aniso_U_23
_atom_site_aniso_U_13
_atom_site_aniso_U_12
Ru2 0.0133(3) 0.0117(2) 0.0124(2) -0.00044(18) -0.0003(2) 0.0003(2)
Ru1 0.0134(3) 0.0117(2) 0.0146(3) 0.00238(18) 0.0011(2) 0.0004(2)
Br4 0.0207(4) 0.0259(3) 0.0210(4) -0.0064(3) 0.0030(3) 0.0024(3)
Br5 0.0214(4) 0.0377(4) 0.0160(3) -0.0050(3) -0.0024(3) 0.0040(3)
Br8 0.0203(4) 0.0294(4) 0.0225(4) 0.0045(3) 0.0043(3) -0.0016(3)
Br1 0.0235(4) 0.0351(4) 0.0163(3) -0.0010(3) 0.0009(3) 0.0066(3)
Br3 0.0200(4) 0.0324(4) 0.0319(4) -0.0055(3) -0.0042(3) 0.0102(3)
Br2 0.0261(4) 0.0492(4) 0.0238(4) 0.0061(3) -0.0049(3) 0.0139(4)
Br6 0.0224(4) 0.0388(4) 0.0351(4) -0.0148(3) -0.0084(3) -0.0013(4)
Br7 0.0203(4) 0.0371(4) 0.0447(5) -0.0022(3) -0.0003(3) -0.0094(4)
Co1 0.0151(5) 0.0109(4) 0.0154(5) 0.0018(3) 0.0016(3) 0.0008(4)
Co2 0.0169(5) 0.0132(4) 0.0146(5) -0.0010(3) 0.0029(4) -0.0001(4)
P3 0.0128(9) 0.0128(7) 0.0147(8) 0.0015(6) 0.0021(7) 0.0015(7)
P4 0.0155(10) 0.0140(8) 0.0145(9) -0.0001(6) 0.0033(7) 0.0007(7)
P2 0.0162(10) 0.0128(7) 0.0147(8) 0.0021(6) 0.0021(7) 0.0017(7)
P6 0.0140(10) 0.0143(8) 0.0183(9) -0.0006(6) 0.0022(7) 0.0026(7)
P5 0.0167(10) 0.0174(8) 0.0110(9) -0.0015(6) 0.0007(7) -0.0011(7)
P1 0.0144(10) 0.0152(8) 0.0155(9) 0.0002(6) -0.0006(7) -0.0013(7)
O1 0.018(3) 0.019(2) 0.015(2) 0.0027(17) 0.0028(19) 0.005(2)
O14 0.022(3) 0.016(2) 0.013(2) -0.0017(16) -0.0002(19) -0.002(2)
O9 0.011(3) 0.016(2) 0.020(2) 0.0016(17) 0.0035(18) 0.004(2)
O2 0.019(3) 0.018(2) 0.014(2) 0.0032(16) 0.0005(18) 0.005(2)
O13 0.018(3) 0.015(2) 0.013(2) -0.0019(16) -0.0005(18) -0.003(2)
O11 0.017(3) 0.025(2) 0.020(2) 0.0033(18) -0.004(2) -0.002(2)
O6 0.015(3) 0.014(2) 0.015(2) 0.0007(16) -0.0004(18) -0.002(2)
O21 0.018(3) 0.015(2) 0.014(2) -0.0001(16) 0.0005(18) 0.003(2)
O18 0.021(3) 0.017(2) 0.011(2) 0.0003(17) 0.0006(19) 0.000(2)
O15 0.016(3) 0.013(2) 0.020(2) -0.0028(16) 0.0053(19) -0.001(2)
O3 0.012(3) 0.018(2) 0.017(2) 0.0027(16) -0.0010(18) 0.001(2)
O10 0.018(3) 0.012(2) 0.023(3) 0.0005(17) 0.010(2) 0.001(2)
O17 0.015(3) 0.022(2) 0.019(2) 0.0039(18) 0.0054(19) 0.002(2)
O23 0.019(3) 0.025(2) 0.022(3) -0.004(2) 0.011(2) -0.003(2)
O24 0.022(3) 0.029(3) 0.025(3) -0.002(2) -0.002(2) 0.008(3)
O20 0.022(3) 0.025(2) 0.008(2) -0.0019(17) 0.0001(19) -0.003(2)
O4 0.024(3) 0.025(2) 0.019(3) -0.0032(18) -0.003(2) 0.003(2)
O16 0.025(3) 0.018(2) 0.018(2) -0.0021(18) 0.003(2) 0.005(2)
N2 0.019(3) 0.014(3) 0.014(3) -0.001(2) 0.000(2) -0.004(3)
O19 0.015(3) 0.019(2) 0.026(3) 0.0006(18) -0.002(2) 0.003(2)
O12 0.035(4) 0.032(3) 0.025(3) 0.002(2) -0.005(2) -0.016(3)
O22 0.023(3) 0.020(2) 0.026(3) -0.0021(19) -0.006(2) 0.009(2)
O5 0.017(3) 0.021(2) 0.032(3) 0.0001(19) 0.003(2) -0.003(2)
C2 0.018(4) 0.011(3) 0.017(3) 0.004(2) 0.001(3) -0.004(3)
O7 0.019(3) 0.015(2) 0.025(3) -0.0004(17) 0.011(2) 0.001(2)
N1 0.028(4) 0.017(3) 0.017(3) 0.005(2) 0.002(2) 0.003(3)
O8 0.030(3) 0.021(2) 0.014(2) 0.0025(17) -0.004(2) -0.002(2)
C1 0.017(4) 0.016(3) 0.019(4) -0.003(2) 0.003(3) 0.000(3)
C18 0.013(4) 0.016(3) 0.018(4) -0.002(2) -0.003(3) 0.002(3)
C3 0.019(4) 0.013(3) 0.018(3) -0.006(2) -0.001(3) -0.003(3)
C6 0.010(4) 0.019(3) 0.021(4) 0.001(3) 0.002(3) 0.003(3)
C13 0.025(2) 0.0114(13) 0.0268(17) 0.0064(11) 0.0028(13) 0.0009(14)
C20 0.019(4) 0.025(3) 0.012(3) -0.001(2) -0.003(3) 0.002(3)
C5 0.017(4) 0.020(3) 0.024(4) -0.001(3) -0.006(3) -0.002(3)
C19 0.013(4) 0.019(3) 0.016(4) 0.001(2) -0.001(3) 0.006(3)
C4 0.015(4) 0.015(3) 0.029(4) -0.005(3) -0.002(3) 0.004(3)
C23 0.010(4) 0.015(3) 0.025(4) 0.003(3) 0.001(3) 0.004(3)
C14 0.025(2) 0.0114(13) 0.0268(17) 0.0064(11) 0.0028(13) 0.0009(14)
C25 0.014(4) 0.024(4) 0.027(4) 0.001(3) 0.007(3) -0.001(3)
C21 0.016(4) 0.025(4) 0.022(4) -0.009(3) -0.006(3) 0.005(3)
C31 0.035(5) 0.011(3) 0.023(4) -0.006(2) 0.009(3) -0.005(3)
C22 0.013(4) 0.016(3) 0.031(4) -0.003(3) -0.001(3) -0.001(3)
C9 0.029(5) 0.021(4) 0.034(4) -0.002(3) 0.012(3) 0.004(3)
C17 0.025(2) 0.0114(13) 0.0268(17) 0.0064(11) 0.0028(13) 0.0009(14)
C15 0.025(2) 0.0114(13) 0.0268(17) 0.0064(11) 0.0028(13) 0.0009(14)
C12 0.020(4) 0.021(3) 0.018(4) 0.005(3) 0.007(3) 0.003(3)
C11 0.027(5) 0.041(4) 0.021(4) 0.000(3) -0.004(3) -0.009(4)
C32 0.027(4) 0.013(3) 0.017(4) -0.004(2) 0.004(3) -0.005(3)
C16 0.025(2) 0.0114(13) 0.0268(17) 0.0064(11) 0.0028(13) 0.0009(14)
C34 0.037(5) 0.013(3) 0.025(4) 0.002(3) 0.004(3) -0.002(3)
C29 0.029(5) 0.039(4) 0.035(4) -0.004(3) 0.014(4) -0.008(4)
C26 0.022(4) 0.026(4) 0.024(4) -0.001(3) -0.004(3) 0.007(3)
C24 0.032(5) 0.029(4) 0.012(4) -0.002(3) 0.000(3) 0.002(3)
C30 0.027(5) 0.006(3) 0.040(5) -0.002(3) 0.005(3) 0.003(3)
C33 0.029(5) 0.016(3) 0.028(4) -0.003(3) 0.011(3) -0.009(3)
C7 0.032(5) 0.048(5) 0.026(4) -0.004(3) -0.010(4) -0.003(4)
C27 0.028(5) 0.044(4) 0.015(4) -0.003(3) 0.006(3) -0.003(4)
C28 0.039(6) 0.043(5) 0.039(5) -0.004(4) -0.015(4) 0.010(4)
C8 0.013(4) 0.037(4) 0.051(5) 0.001(3) 0.005(3) 0.000(4)
C10 0.025(5) 0.052(5) 0.036(5) -0.001(4) -0.013(4) 0.000(4)

loop_
_atom_type_symbol
_atom_type_description
_atom_type_scat_dispersion_real
_atom_type_scat_dispersion_imag
_atom_type_scat_source
C C 0.0033 0.0016 'International Tables Vol C Tables 4.2.6.8 and 6.1.1.4'
H H 0.0000 0.0000 'International Tables Vol C Tables 4.2.6.8 and 6.1.1.4'
Br Br -0.2901 2.4595 'International Tables Vol C Tables 4.2.6.8 and 6.1.1.4'
Co Co 0.3494 0.9721 'International Tables Vol C Tables 4.2.6.8 and 6.1.1.4'
O O 0.0106 0.0060 'International Tables Vol C Tables 4.2.6.8 and 6.1.1.4'
P P 0.1023 0.0942 'International Tables Vol C Tables 4.2.6.8 and 6.1.1.4'
Ru Ru -1.2594 0.8363 'International Tables Vol C Tables 4.2.6.8 and 6.1.1.4'
N N 0.0061 0.0033 'International Tables Vol C Tables 4.2.6.8 and 6.1.1.4'

loop_
_geom_angle_atom_site_label_1
_geom_angle_atom_site_label_2
_geom_angle_atom_site_label_3
_geom_angle
O14 Ru2 O21 84.63(17)
O14 Ru2 O18 172.41(18)
O14 Ru2 O15 92.73(17)
O13 Ru2 O14 84.28(17)
O13 Ru2 O21 83.81(17)
O13 Ru2 O18 93.10(16)
O13 Ru2 O15 171.70(17)
O21 Ru2 O18 88.01(16)
O21 Ru2 O15 88.21(16)
O15 Ru2 O18 88.89(16)
N2 Ru2 O14 96.6(2)
N2 Ru2 O13 97.3(2)
N2 Ru2 O21 178.4(2)
N2 Ru2 O18 90.8(2)
N2 Ru2 O15 90.7(2)
O1 Ru1 O9 91.19(16)
O1 Ru1 O6 172.18(18)
O1 Ru1 O3 84.29(17)
O9 Ru1 O6 90.42(16)
O2 Ru1 O1 84.49(17)
O2 Ru1 O9 172.45(18)
O2 Ru1 O6 93.05(16)
O2 Ru1 O3 85.17(17)
O3 Ru1 O9 88.25(17)
O3 Ru1 O6 88.10(16)
N1 Ru1 O1 99.2(2)
N1 Ru1 O9 90.4(2)
N1 Ru1 O2 96.4(2)
N1 Ru1 O6 88.5(2)
N1 Ru1 O3 176.3(2)
P3 Co1 P2 90.19(7)
P3 Co1 P1 91.43(7)
P1 Co1 P2 90.22(7)
C13 Co1 P3 91.32(19)
C13 Co1 P2 137.38(19)
C13 Co1 P1 132.29(19)
C13 Co1 C15 66.6(3)
C14 Co1 P3 113.7(2)
C14 Co1 P2 154.61(19)
C14 Co1 P1 97.3(2)
C14 Co1 C13 39.7(3)
C14 Co1 C15 39.5(3)
C17 Co1 P3 105.8(2)
C17 Co1 P2 99.04(18)
C17 Co1 P1 160.3(2)
C17 Co1 C13 40.1(2)
C17 Co1 C14 67.3(3)
C17 Co1 C15 67.5(3)
C17 Co1 C16 40.2(3)
C15 Co1 P3 153.21(19)
C15 Co1 P2 116.23(19)
C15 Co1 P1 92.8(2)
C16 Co1 P3 145.0(2)
C16 Co1 P2 88.86(19)
C16 Co1 P1 123.5(2)
C16 Co1 C13 66.8(3)
C16 Co1 C14 66.8(3)
C16 Co1 C15 40.0(3)
P6 Co2 P4 88.18(7)
P6 Co2 P5 92.64(7)
P5 Co2 P4 90.27(7)
C31 Co2 P4 160.4(2)
C31 Co2 P6 108.3(2)
C31 Co2 P5 99.3(2)
C31 Co2 C32 39.7(3)
C32 Co2 P4 123.60(19)
C32 Co2 P6 147.93(19)
C32 Co2 P5 91.50(18)
C34 Co2 P4 98.4(2)
C34 Co2 P6 107.4(2)
C34 Co2 P5 158.3(2)
C34 Co2 C31 67.0(3)
C34 Co2 C32 67.1(3)
C34 Co2 C30 40.2(3)
C34 Co2 C33 39.9(3)
C30 Co2 P4 134.1(2)
C30 Co2 P6 88.5(2)
C30 Co2 P5 135.6(2)
C30 Co2 C31 39.6(3)
C30 Co2 C32 66.8(3)
C30 Co2 C33 66.5(3)
C33 Co2 P4 94.27(19)
C33 Co2 P6 147.2(2)
C33 Co2 P5 120.0(2)
C33 Co2 C31 66.1(3)
C33 Co2 C32 39.3(2)
O9 P3 Co1 118.73(19)
O9 P3 O11 108.8(2)
O9 P3 O10 104.5(2)
O11 P3 Co1 106.30(18)
O11 P3 O10 105.2(3)
O10 P3 Co1 112.53(17)
O15 P4 Co2 117.80(18)
O15 P4 O17 104.4(2)
O15 P4 O16 109.8(2)
O17 P4 Co2 116.88(17)
O17 P4 O16 100.4(2)
O16 P4 Co2 106.18(18)
O6 P2 Co1 118.79(17)
O6 P2 O7 110.2(2)
O6 P2 O8 106.2(2)
O7 P2 Co1 105.89(17)
O8 P2 Co1 114.72(18)
O8 P2 O7 99.3(3)
O21 P6 Co2 117.7(2)
O21 P6 O23 109.4(2)
O21 P6 O22 104.3(2)
O23 P6 Co2 108.37(19)
O22 P6 Co2 113.9(2)
O22 P6 O23 102.0(3)
O18 P5 Co2 117.87(18)
O18 P5 O20 104.8(2)
O18 P5 O19 110.9(2)
O20 P5 Co2 115.35(18)
O19 P5 Co2 106.95(17)
O19 P5 O20 99.4(2)
O3 P1 Co1 116.40(19)
O3 P1 O4 110.6(2)
O3 P1 O5 105.0(3)
O4 P1 Co1 108.85(19)
O5 P1 Co1 115.33(18)
O5 P1 O4 99.4(2)
C1 O1 Ru1 109.8(4)
C19 O14 Ru2 109.8(4)
P3 O9 Ru1 124.6(2)
C2 O2 Ru1 110.0(4)
C18 O13 Ru2 109.6(4)
C11 O11 P3 124.2(4)
P2 O6 Ru1 126.1(2)
P6 O21 Ru2 129.5(3)
P5 O18 Ru2 125.5(2)
P4 O15 Ru2 126.0(3)
P1 O3 Ru1 130.0(3)
C12 O10 P3 122.2(4)
C25 O17 P4 120.4(4)
C29 O23 P6 118.6(4)
C27 O20 P5 120.9(4)
C7 O4 P1 119.6(5)
C24 O16 P4 120.0(4)
O24 N2 Ru2 172.5(5)
C26 O19 P5 121.9(4)
C28 O22 P6 126.6(4)
C8 O5 P1 124.2(4)
O2 C2 C1 117.4(6)
O2 C2 C3 123.4(6)
C3 C2 C1 119.2(6)
C9 O7 P2 119.4(4)
O12 N1 Ru1 170.2(5)
C10 O8 P2 124.2(4)
O1 C1 C2 118.2(5)
O1 C1 C6 122.8(5)
C6 C1 C2 119.0(6)
O13 C18 C19 117.5(6)
O13 C18 C23 123.2(6)
C23 C18 C19 119.3(6)
C2 C3 Br4 116.1(4)
C2 C3 C4 120.8(6)
C4 C3 Br4 123.1(5)
C1 C6 Br1 117.1(5)
C1 C6 C5 120.9(6)
C5 C6 Br1 122.0(5)
Co1 C13 H13 126.4
C14 C13 Co1 70.1(4)
C14 C13 H13 125.8
C14 C13 C17 108.4(7)
C17 C13 Co1 69.3(4)
C17 C13 H13 125.8
C19 C20 Br5 116.4(5)
C21 C20 Br5 121.6(5)
C21 C20 C19 121.9(6)
C6 C5 Br2 118.2(5)
C4 C5 Br2 121.7(5)
C4 C5 C6 120.0(6)
O14 C19 C18 118.4(5)
O14 C19 C20 123.1(6)
C20 C19 C18 118.4(6)
C3 C4 Br3 119.0(5)
C5 C4 Br3 121.0(5)
C5 C4 C3 120.0(6)
C18 C23 Br8 116.4(5)
C18 C23 C22 121.0(6)
C22 C23 Br8 122.6(5)
Co1 C14 H14 125.0
C13 C14 Co1 70.3(4)
C13 C14 H14 125.7
C15 C14 Co1 70.6(4)
C15 C14 C13 108.6(6)
C15 C14 H14 125.7
O17 C25 H25A 109.5
O17 C25 H25B 109.5
O17 C25 H25C 109.5
H25A C25 H25B 109.5
H25A C25 H25C 109.5
H25B C25 H25C 109.5
C20 C21 Br6 119.7(5)
C20 C21 C22 119.4(6)
C22 C21 Br6 120.8(5)
Co2 C31 H31 125.3
C32 C31 Co2 70.6(4)
C32 C31 H31 125.7
C30 C31 Co2 69.9(4)
C30 C31 H31 125.7
C30 C31 C32 108.6(6)
C23 C22 Br7 119.8(5)
C23 C22 C21 119.7(6)
C21 C22 Br7 120.5(5)
O7 C9 H9A 109.5
O7 C9 H9B 109.5
O7 C9 H9C 109.5
H9A C9 H9B 109.5
H9A C9 H9C 109.5
H9B C9 H9C 109.5
Co1 C17 H17 124.2
C13 C17 Co1 70.6(4)
C13 C17 H17 126.4
C13 C17 C16 107.2(6)
C16 C17 Co1 70.4(4)
C16 C17 H17 126.4
Co1 C15 H15 125.9
C14 C15 Co1 69.9(4)
C14 C15 H15 126.2
C14 C15 C16 107.6(7)
C16 C15 Co1 69.6(4)
C16 C15 H15 126.2
O10 C12 H12A 109.5
O10 C12 H12B 109.5
O10 C12 H12C 109.5
H12A C12 H12B 109.5
H12A C12 H12C 109.5
H12B C12 H12C 109.5
O11 C11 H11A 109.5
O11 C11 H11B 109.5
O11 C11 H11C 109.5
H11A C11 H11B 109.5
H11A C11 H11C 109.5
H11B C11 H11C 109.5
Co2 C32 H32 125.6
C31 C32 Co2 69.7(4)
C31 C32 H32 126.5
C33 C32 Co2 69.8(4)
C33 C32 C31 107.0(6)
C33 C32 H32 126.5
Co1 C16 H16 125.9
C17 C16 Co1 69.4(4)
C17 C16 C15 108.2(6)
C17 C16 H16 125.9
C15 C16 Co1 70.3(4)
C15 C16 H16 125.9
Co2 C34 H34 124.4
C30 C34 Co2 70.1(4)
C30 C34 H34 126.5
C33 C34 Co2 70.5(4)
C33 C34 H34 126.5
C33 C34 C30 106.9(7)
O23 C29 H29A 109.5
O23 C29 H29B 109.5
O23 C29 H29C 109.5
H29A C29 H29B 109.5
H29A C29 H29C 109.5
H29B C29 H29C 109.5
O19 C26 H26A 109.5
O19 C26 H26B 109.5
O19 C26 H26C 109.5
H26A C26 H26B 109.5
H26A C26 H26C 109.5
H26B C26 H26C 109.5
O16 C24 H24A 109.5
O16 C24 H24B 109.5
O16 C24 H24C 109.5
H24A C24 H24B 109.5
H24A C24 H24C 109.5
H24B C24 H24C 109.5
Co2 C30 H30 125.4
C31 C30 Co2 70.5(4)
C31 C30 C34 108.0(7)
C31 C30 H30 126.0
C34 C30 Co2 69.7(4)
C34 C30 H30 126.0
Co2 C33 H33 125.8
C32 C33 Co2 70.8(4)
C32 C33 C34 109.4(7)
C32 C33 H33 125.3
C34 C33 Co2 69.6(4)
C34 C33 H33 125.3
O4 C7 H7A 109.5
O4 C7 H7B 109.5
O4 C7 H7C 109.5
H7A C7 H7B 109.5
H7A C7 H7C 109.5
H7B C7 H7C 109.5
O20 C27 H27A 109.5
O20 C27 H27B 109.5
O20 C27 H27C 109.5
H27A C27 H27B 109.5
H27A C27 H27C 109.5
H27B C27 H27C 109.5
O22 C28 H28A 109.5
O22 C28 H28B 109.5
O22 C28 H28C 109.5
H28A C28 H28B 109.5
H28A C28 H28C 109.5
H28B C28 H28C 109.5
O5 C8 H8A 109.5
O5 C8 H8B 109.5
O5 C8 H8C 109.5
H8A C8 H8B 109.5
H8A C8 H8C 109.5
H8B C8 H8C 109.5
O8 C10 H10A 109.5
O8 C10 H10B 109.5
O8 C10 H10C 109.5
H10A C10 H10B 109.5
H10A C10 H10C 109.5
H10B C10 H10C 109.5

loop_
_geom_bond_atom_site_label_1
_geom_bond_atom_site_label_2
_geom_bond_distance
Ru2 O14 2.011(4)
Ru2 O13 2.010(4)
Ru2 O21 2.036(4)
Ru2 O18 2.099(4)
Ru2 O15 2.086(4)
Ru2 N2 1.738(6)
Ru1 O1 2.018(4)
Ru1 O9 2.093(4)
Ru1 O2 2.012(4)
Ru1 O6 2.097(4)
Ru1 O3 2.030(4)
Ru1 N1 1.721(6)
Br4 C3 1.919(6)
Br5 C20 1.930(6)
Br8 C23 1.911(7)
Br1 C6 1.918(6)
Br3 C4 1.907(6)
Br2 C5 1.912(7)
Br6 C21 1.917(6)
Br7 C22 1.914(7)
Co1 P3 2.1700(18)
Co1 P2 2.1788(17)
Co1 P1 2.1768(19)
Co1 C13 2.091(6)
Co1 C14 2.088(6)
Co1 C17 2.075(6)
Co1 C15 2.097(6)
Co1 C16 2.088(6)
Co2 P4 2.1854(18)
Co2 P6 2.165(2)
Co2 P5 2.1675(18)
Co2 C31 2.097(6)
Co2 C32 2.110(6)
Co2 C34 2.084(6)
Co2 C30 2.090(6)
Co2 C33 2.097(6)
P3 O9 1.542(4)
P3 O11 1.611(5)
P3 O10 1.610(4)
P4 O15 1.536(4)
P4 O17 1.608(5)
P4 O16 1.614(5)
P2 O6 1.534(4)
P2 O7 1.606(5)
P2 O8 1.602(4)
P6 O21 1.546(4)
P6 O23 1.615(5)
P6 O22 1.602(5)
P5 O18 1.535(4)
P5 O20 1.622(4)
P5 O19 1.607(5)
P1 O3 1.537(4)
P1 O4 1.605(5)
P1 O5 1.603(5)
O1 C1 1.348(8)
O14 C19 1.332(8)
O2 C2 1.357(7)
O13 C18 1.350(7)
O11 C11 1.454(8)
O10 C12 1.457(7)
O17 C25 1.454(8)
O23 C29 1.454(8)
O24 N2 1.180(7)
O20 C27 1.470(8)
O4 C7 1.461(8)
O16 C24 1.453(7)
O19 C26 1.451(7)
O12 N1 1.188(7)
O22 C28 1.434(8)
O5 C8 1.458(8)
C2 C1 1.447(9)
C2 C3 1.393(9)
O7 C9 1.455(7)
O8 C10 1.467(8)
C1 C6 1.389(9)
C18 C19 1.436(9)
C18 C23 1.398(9)
C3 C4 1.412(9)
C6 C5 1.415(9)
C13 H13 0.9300
C13 C14 1.417(10)
C13 C17 1.429(9)
C20 C19 1.404(8)
C20 C21 1.389(9)
C5 C4 1.388(10)
C23 C22 1.405(9)
C14 H14 0.9300
C14 C15 1.414(10)
C25 H25A 0.9600
C25 H25B 0.9600
C25 H25C 0.9600
C21 C22 1.412(9)
C31 H31 0.9300
C31 C32 1.429(10)
C31 C30 1.418(10)
C9 H9A 0.9600
C9 H9B 0.9600
C9 H9C 0.9600
C17 H17 0.9300
C17 C16 1.431(10)
C15 H15 0.9300
C15 C16 1.433(9)
C12 H12A 0.9600
C12 H12B 0.9600
C12 H12C 0.9600
C11 H11A 0.9600
C11 H11B 0.9600
C11 H11C 0.9600
C32 H32 0.9300
C32 C33 1.416(9)
C16 H16 0.9300
C34 H34 0.9300
C34 C30 1.434(10)
C34 C33 1.425(11)
C29 H29A 0.9600
C29 H29B 0.9600
C29 H29C 0.9600
C26 H26A 0.9600
C26 H26B 0.9600
C26 H26C 0.9600
C24 H24A 0.9600
C24 H24B 0.9600
C24 H24C 0.9600
C30 H30 0.9300
C33 H33 0.9300
C7 H7A 0.9600
C7 H7B 0.9600
C7 H7C 0.9600
C27 H27A 0.9600
C27 H27B 0.9600
C27 H27C 0.9600
C28 H28A 0.9600
C28 H28B 0.9600
C28 H28C 0.9600
C8 H8A 0.9600
C8 H8B 0.9600
C8 H8C 0.9600
C10 H10A 0.9600
C10 H10B 0.9600
C10 H10C 0.9600

loop_
_geom_torsion_atom_site_label_1
_geom_torsion_atom_site_label_2
_geom_torsion_atom_site_label_3
_geom_torsion_atom_site_label_4
_geom_torsion
Ru2 O14 C19 C18 2.7(7)
Ru2 O14 C19 C20 -177.9(5)
Ru2 O13 C18 C19 6.9(6)
Ru2 O13 C18 C23 -173.2(5)
Ru1 O1 C1 C2 -3.1(6)
Ru1 O1 C1 C6 177.7(5)
Ru1 O2 C2 C1 -2.1(7)
Ru1 O2 C2 C3 178.2(5)
Br4 C3 C4 Br3 -3.0(8)
Br4 C3 C4 C5 176.9(5)
Br5 C20 C19 O14 0.3(8)
Br5 C20 C19 C18 179.7(5)
Br5 C20 C21 Br6 5.8(8)
Br5 C20 C21 C22 -175.2(5)
Br8 C23 C22 Br7 -0.5(8)
Br8 C23 C22 C21 177.9(5)
Br1 C6 C5 Br2 3.5(7)
Br1 C6 C5 C4 -177.2(5)
Br2 C5 C4 Br3 -0.9(8)
Br2 C5 C4 C3 179.1(5)
Br6 C21 C22 Br7 -4.9(8)
Br6 C21 C22 C23 176.6(5)
Co1 P3 O9 Ru1 -36.4(3)
Co1 P3 O11 C11 172.3(5)
Co1 P3 O10 C12 -167.7(4)
Co1 P2 O6 Ru1 -31.0(4)
Co1 P2 O7 C9 165.7(4)
Co1 P2 O8 C10 -102.3(5)
Co1 P1 O3 Ru1 -31.4(4)
Co1 P1 O4 C7 -177.2(4)
Co1 P1 O5 C8 -94.8(5)
Co1 C13 C14 C15 60.5(4)
Co1 C13 C17 C16 -61.2(4)
Co1 C14 C15 C16 59.7(4)
Co1 C17 C16 C15 -59.9(4)
Co1 C15 C16 C17 59.3(4)
Co2 P4 O15 Ru2 36.6(4)
Co2 P4 O17 C25 86.7(4)
Co2 P4 O16 C24 -165.3(4)
Co2 P6 O21 Ru2 28.6(4)
Co2 P6 O23 C29 -180.0(4)
Co2 P6 O22 C28 113.0(6)
Co2 P5 O18 Ru2 38.3(4)
Co2 P5 O20 C27 81.5(5)
Co2 P5 O19 C26 -162.1(4)
Co2 C31 C32 C33 60.1(4)
Co2 C31 C30 C34 -59.8(4)
Co2 C32 C33 C34 59.1(4)
Co2 C34 C30 C31 60.3(4)
Co2 C34 C33 C32 -59.9(4)
O1 C1 C6 Br1 -4.8(8)
O1 C1 C6 C5 175.7(6)
O9 P3 O11 C11 43.4(6)
O9 P3 O10 C12 -37.5(5)
O2 C2 C1 O1 3.7(8)
O2 C2 C1 C6 -177.1(6)
O2 C2 C3 Br4 1.4(8)
O2 C2 C3 C4 179.1(6)
O13 C18 C19 O14 -6.8(8)
O13 C18 C19 C20 173.8(5)
O13 C18 C23 Br8 6.3(8)
O13 C18 C23 C22 -175.9(6)
O11 P3 O9 Ru1 85.3(3)
O11 P3 O10 C12 77.0(5)
O6 P2 O7 C9 36.0(5)
O6 P2 O8 C10 31.1(6)
O21 P6 O23 C29 -50.6(5)
O21 P6 O22 C28 -16.6(7)
O18 P5 O20 C27 -49.8(5)
O18 P5 O19 C26 -32.3(5)
O15 P4 O17 C25 -45.3(5)
O15 P4 O16 C24 -37.0(5)
O3 P1 O4 C7 53.8(5)
O3 P1 O5 C8 34.6(6)
O10 P3 O9 Ru1 -162.8(3)
O10 P3 O11 C11 -68.1(5)
O17 P4 O15 Ru2 168.1(3)
O17 P4 O16 C24 72.5(5)
O23 P6 O21 Ru2 -95.6(4)
O23 P6 O22 C28 -130.5(6)
O20 P5 O18 Ru2 168.1(3)
O20 P5 O19 C26 77.6(5)
O4 P1 O3 Ru1 93.4(3)
O4 P1 O5 C8 149.0(5)
O16 P4 O15 Ru2 -85.0(3)
O16 P4 O17 C25 -159.0(4)
O19 P5 O18 Ru2 -85.5(3)
O19 P5 O20 C27 -164.5(4)
O22 P6 O21 Ru2 155.9(3)
O22 P6 O23 C29 59.5(5)
O5 P1 O3 Ru1 -160.3(3)
O5 P1 O4 C7 -56.2(5)
C2 C1 C6 Br1 176.0(4)
C2 C1 C6 C5 -3.4(9)
C2 C3 C4 Br3 179.4(5)
C2 C3 C4 C5 -0.7(10)
O7 P2 O6 Ru1 91.4(3)
O7 P2 O8 C10 145.4(5)
O8 P2 O6 Ru1 -162.0(3)
O8 P2 O7 C9 -75.2(5)
C1 C2 C3 Br4 -178.4(4)
C1 C2 C3 C4 -0.6(9)
C1 C6 C5 Br2 -177.1(5)
C1 C6 C5 C4 2.2(10)
C18 C23 C22 Br7 -178.2(5)
C18 C23 C22 C21 0.3(9)
C3 C2 C1 O1 -176.6(5)
C3 C2 C1 C6 2.6(9)
C6 C5 C4 Br3 179.9(5)
C6 C5 C4 C3 -0.1(10)
C13 C14 C15 Co1 -60.3(4)
C13 C14 C15 C16 -0.6(7)
C13 C17 C16 Co1 61.3(4)
C13 C17 C16 C15 1.5(7)
C20 C21 C22 Br7 176.0(5)
C20 C21 C22 C23 -2.4(10)
C19 C18 C23 Br8 -173.8(4)
C19 C18 C23 C22 4.0(9)
C19 C20 C21 Br6 -178.9(5)
C19 C20 C21 C22 0.2(10)
C23 C18 C19 O14 173.3(5)
C23 C18 C19 C20 -6.1(9)
C14 C13 C17 Co1 59.4(4)
C14 C13 C17 C16 -1.9(7)
C14 C15 C16 Co1 -59.8(4)
C14 C15 C16 C17 -0.5(7)
C21 C20 C19 O14 -175.3(6)
C21 C20 C19 C18 4.1(9)
C31 C32 C33 Co2 -60.0(4)
C31 C32 C33 C34 -0.9(7)
C17 C13 C14 Co1 -58.9(4)
C17 C13 C14 C15 1.5(7)
C32 C31 C30 Co2 60.3(4)
C32 C31 C30 C34 0.4(7)
C30 C31 C32 Co2 -59.8(4)
C30 C31 C32 C33 0.3(7)
C30 C34 C33 Co2 61.0(4)
C30 C34 C33 C32 1.2(7)
C33 C34 C30 Co2 -61.3(4)
C33 C34 C30 C31 -1.0(7)

loop_
_twin_individual_id
_twin_individual_mass_fraction_refined
1 0.801(6)
2 0.199(6)
